data_7204534
loop_
_publ_author_name
'Bulman Page, Philip C.'
'Allin, Steven M.'
'Maddocks, Suzanne J.'
'Elsegood, Mark R. J.'

_publ_section_title
;
 New ligands for asymmetric diethylzinc additions to aromatic
 aldehydes, demonstrating substrate-dependent nonlinear effects
;
_journal_issue 24
_journal_name_full 'Journal of the Chemical Society, Perkin Transactions 1'
_journal_page_first 2827
_journal_paper_doi 10.1039/b208810j
_journal_year 2002
_chemical_formula_sum 'C15 H15 N O'
_chemical_formula_weight 225.28
_chemical_name_systematic
;
?
;
_space_group_IT_number 4
_symmetry_cell_setting monoclinic
_symmetry_space_group_name_Hall 'P 2yb'
_symmetry_space_group_name_H-M 'P 1 21 1'
_atom_sites_solution_hydrogens 'geom for ArH, free xyz for others'
_atom_sites_solution_primary direct
_atom_sites_solution_secondary 'all non-H atoms found by direct methods'
_audit_creation_method SHELXL-97
_cell_angle_alpha 90.00
_cell_angle_beta 107.650(2)
_cell_angle_gamma 90.00
_cell_formula_units_Z 2
_cell_length_a 7.2981(6)
_cell_length_b 10.1999(9)
_cell_length_c 8.6263(8)
_cell_measurement_reflns_used 4698
_cell_measurement_temperature 150(2)
_cell_measurement_theta_max 28.72
_cell_measurement_theta_min 2.48
_cell_volume 611.91(9)
_computing_cell_refinement 'Bruker SAINT'
_computing_data_collection 'Bruker SMART'
_computing_data_reduction 'Bruker SAINT'
_computing_molecular_graphics 'Bruker SHELXTL'
_computing_publication_material 'Bruker SHELXTL and local programs'
_computing_structure_refinement 'Bruker SHELXTL'
_computing_structure_solution 'Bruker SHELXTL'
_diffrn_ambient_temperature 150(2)
_diffrn_measured_fraction_theta_full 1.000
_diffrn_measured_fraction_theta_max 0.934
_diffrn_measurement_device_type 'Bruker SMART 1000 CCD diffractometer'
_diffrn_measurement_method '\w rotation with narrow frames'
_diffrn_radiation_monochromator graphite
_diffrn_radiation_source 'sealed tube'
_diffrn_radiation_type MoK\a
_diffrn_radiation_wavelength 0.71073
_diffrn_reflns_av_R_equivalents 0.0154
_diffrn_reflns_av_sigmaI/netI 0.0213
_diffrn_reflns_limit_h_max 9
_diffrn_reflns_limit_h_min -9
_diffrn_reflns_limit_k_max 13
_diffrn_reflns_limit_k_min -13
_diffrn_reflns_limit_l_max 10
_diffrn_reflns_limit_l_min -11
_diffrn_reflns_number 5345
_diffrn_reflns_theta_full 26.00
_diffrn_reflns_theta_max 28.71
_diffrn_reflns_theta_min 2.48
_diffrn_standards_decay_% 0
_diffrn_standards_number 0
_exptl_absorpt_coefficient_mu 0.076
_exptl_absorpt_correction_T_max 0.966
_exptl_absorpt_correction_T_min 0.934
_exptl_absorpt_correction_type multi-scan
_exptl_absorpt_process_details 'SADABS, Sheldrick, G.M.'
_exptl_crystal_colour colourless
_exptl_crystal_density_diffrn 1.223
_exptl_crystal_density_method 'not measured'
_exptl_crystal_description block
_exptl_crystal_F_000 240
_exptl_crystal_size_max 0.90
_exptl_crystal_size_mid 0.49
_exptl_crystal_size_min 0.45
_refine_diff_density_max 0.231
_refine_diff_density_min -0.142
_refine_diff_density_rms 0.031
_refine_ls_abs_structure_details 'Flack H D (1983), Acta Cryst. A39, 876-881'
_refine_ls_abs_structure_Flack 0.3(10)
_refine_ls_extinction_coef 0.013(5)
_refine_ls_extinction_expression Fc^*^=kFc[1+0.001xFc^2^\l^3^/sin(2\q)]^-1/4^
_refine_ls_extinction_method SHELXL
_refine_ls_goodness_of_fit_ref 1.032
_refine_ls_hydrogen_treatment mixed
_refine_ls_matrix_type full
_refine_ls_number_parameters 170
_refine_ls_number_reflns 2768
_refine_ls_number_restraints 1
_refine_ls_restrained_S_all 1.032
_refine_ls_R_factor_all 0.0305
_refine_ls_R_factor_gt 0.0295
_refine_ls_shift/su_max 0.000
_refine_ls_shift/su_mean 0.000
_refine_ls_structure_factor_coef Fsqd
_refine_ls_weighting_details 'calc w=1/[\s^2^(Fo^2^)+(0.0477P)^2^+0.0836P] where P=(Fo^2^+2Fc^2^)/3'
_refine_ls_weighting_scheme calc
_refine_ls_wR_factor_gt 0.0787
_refine_ls_wR_factor_ref 0.0798
_reflns_number_gt 2680
_reflns_number_total 2768
_reflns_threshold_expression I>2\s(I)
_cod_data_source_file b208810j.txt
_cod_data_source_block 2
_cod_original_sg_symbol_H-M P2(1)
_cod_database_code 7204534

loop_
_symmetry_equiv_pos_as_xyz
'x, y, z'
'-x, y+1/2, -z'

loop_
_atom_site_label
_atom_site_type_symbol
_atom_site_fract_x
_atom_site_fract_y
_atom_site_fract_z
_atom_site_U_iso_or_equiv
_atom_site_adp_type
_atom_site_occupancy
_atom_site_symmetry_multiplicity
_atom_site_calc_flag
_atom_site_refinement_flags
_atom_site_disorder_assembly
_atom_site_disorder_group
N1 N 0.36492(16) 0.39844(11) 0.48216(14) 0.0300(2) Uani 1 1 d . . .
H1A H 0.370(3) 0.329(2) 0.549(2) 0.045 Uiso 1 1 d . . .
C1 C 0.27148(18) 0.35367(13) 0.31289(18) 0.0331(3) Uani 1 1 d . . .
H1C H 0.195(3) 0.4228(19) 0.241(2) 0.040 Uiso 1 1 d . . .
H1D H 0.222(2) 0.264(2) 0.304(2) 0.040 Uiso 1 1 d . . .
C2 C 0.48209(15) 0.36780(11) 0.37425(13) 0.0218(2) Uani 1 1 d . . .
H2 H 0.549(2) 0.4450(16) 0.3432(18) 0.026 Uiso 1 1 d . . .
C3 C 0.61181(15) 0.24751(10) 0.40642(13) 0.0197(2) Uani 1 1 d . . .
O1 O 0.51053(12) 0.14826(8) 0.46221(10) 0.02453(18) Uani 1 1 d . . .
H1B H 0.571(3) 0.077(2) 0.469(2) 0.037 Uiso 1 1 d . . .
C4 C 0.64126(15) 0.21247(11) 0.24280(13) 0.0213(2) Uani 1 1 d . . .
C5 C 0.76478(17) 0.28820(13) 0.18304(15) 0.0277(2) Uani 1 1 d . . .
H5 H 0.8373 0.3568 0.2477 0.033 Uiso 1 1 calc R . .
C6 C 0.7821(2) 0.26353(15) 0.02903(16) 0.0357(3) Uani 1 1 d . . .
H6 H 0.8648 0.3162 -0.0114 0.043 Uiso 1 1 calc R . .
C7 C 0.6785(2) 0.16209(16) -0.06528(15) 0.0372(3) Uani 1 1 d . . .
H7 H 0.6894 0.1456 -0.1705 0.045 Uiso 1 1 calc R . .
C8 C 0.5595(2) 0.08538(14) -0.00494(15) 0.0330(3) Uani 1 1 d . . .
H8 H 0.4912 0.0145 -0.0681 0.040 Uiso 1 1 calc R . .
C9 C 0.53890(16) 0.11094(12) 0.14747(14) 0.0259(2) Uani 1 1 d . . .
H9 H 0.4545 0.0588 0.1865 0.031 Uiso 1 1 calc R . .
C10 C 0.80523(15) 0.27418(11) 0.53599(13) 0.0213(2) Uani 1 1 d . . .
C11 C 0.84870(17) 0.39178(11) 0.62165(14) 0.0247(2) Uani 1 1 d . . .
H11 H 0.7581 0.4615 0.5976 0.030 Uiso 1 1 calc R . .
C12 C 1.02466(18) 0.40790(12) 0.74265(14) 0.0283(3) Uani 1 1 d . . .
H12 H 1.0535 0.4887 0.7996 0.034 Uiso 1 1 calc R . .
C13 C 1.15742(18) 0.30655(13) 0.77997(15) 0.0311(3) Uani 1 1 d . . .
H13 H 1.2763 0.3171 0.8633 0.037 Uiso 1 1 calc R . .
C14 C 1.11501(18) 0.18906(14) 0.69418(16) 0.0322(3) Uani 1 1 d . . .
H14 H 1.2055 0.1193 0.7190 0.039 Uiso 1 1 calc R . .
C15 C 0.94103(18) 0.17338(12) 0.57249(15) 0.0276(3) Uani 1 1 d . . .
H15 H 0.9143 0.0933 0.5136 0.033 Uiso 1 1 calc R . .

loop_
_atom_site_aniso_label
_atom_site_aniso_U_11
_atom_site_aniso_U_22
_atom_site_aniso_U_33
_atom_site_aniso_U_23
_atom_site_aniso_U_13
_atom_site_aniso_U_12
N1 0.0314(5) 0.0227(5) 0.0430(6) -0.0010(4) 0.0219(5) 0.0007(4)
C1 0.0218(5) 0.0267(6) 0.0490(7) -0.0021(6) 0.0080(5) 0.0007(5)
C2 0.0221(5) 0.0192(5) 0.0254(5) -0.0003(4) 0.0091(4) -0.0002(4)
C3 0.0198(5) 0.0180(5) 0.0229(5) -0.0002(4) 0.0088(4) -0.0004(4)
O1 0.0257(4) 0.0190(4) 0.0327(4) 0.0018(3) 0.0145(3) -0.0013(3)
C4 0.0192(5) 0.0231(5) 0.0212(5) 0.0005(4) 0.0054(4) 0.0038(4)
C5 0.0273(5) 0.0300(6) 0.0281(5) -0.0003(5) 0.0117(4) -0.0013(5)
C6 0.0380(7) 0.0437(8) 0.0316(6) 0.0048(5) 0.0199(5) 0.0034(6)
C7 0.0444(7) 0.0458(8) 0.0215(5) -0.0001(5) 0.0100(5) 0.0141(6)
C8 0.0350(6) 0.0343(7) 0.0233(5) -0.0055(5) -0.0006(5) 0.0056(5)
C9 0.0243(5) 0.0262(6) 0.0247(5) -0.0001(4) 0.0038(4) 0.0014(4)
C10 0.0211(5) 0.0229(5) 0.0212(5) 0.0014(4) 0.0085(4) -0.0013(4)
C11 0.0259(5) 0.0228(5) 0.0261(5) -0.0002(4) 0.0089(4) 0.0001(4)
C12 0.0313(6) 0.0270(6) 0.0264(5) -0.0034(5) 0.0084(5) -0.0064(5)
C13 0.0251(6) 0.0369(7) 0.0274(6) 0.0023(5) 0.0021(5) -0.0041(5)
C14 0.0265(6) 0.0290(6) 0.0371(6) 0.0043(5) 0.0036(5) 0.0043(5)
C15 0.0262(5) 0.0219(6) 0.0331(6) -0.0017(5) 0.0065(4) 0.0001(4)

loop_
_atom_type_symbol
_atom_type_description
_atom_type_scat_dispersion_real
_atom_type_scat_dispersion_imag
_atom_type_scat_source
C C 0.0033 0.0016 'International Tables Vol C Tables 4.2.6.8 and 6.1.1.4'
H H 0.0000 0.0000 'International Tables Vol C Tables 4.2.6.8 and 6.1.1.4'
N N 0.0061 0.0033 'International Tables Vol C Tables 4.2.6.8 and 6.1.1.4'
O O 0.0106 0.0060 'International Tables Vol C Tables 4.2.6.8 and 6.1.1.4'

loop_
_geom_angle_atom_site_label_1
_geom_angle_atom_site_label_2
_geom_angle_atom_site_label_3
_geom_angle
_geom_angle_site_symmetry_1
_geom_angle_site_symmetry_3
_geom_angle_publ_flag
C2 N1 C1 59.70(8) . . ?
C2 C1 N1 59.88(8) . . ?
C1 C2 N1 60.42(8) . . ?
C1 C2 C3 120.66(10) . . ?
N1 C2 C3 120.18(10) . . ?
O1 C3 C2 106.10(8) . . ?
O1 C3 C4 112.23(9) . . ?
C2 C3 C4 105.84(8) . . ?
O1 C3 C10 109.72(9) . . ?
C2 C3 C10 111.92(9) . . ?
C4 C3 C10 110.91(8) . . ?
C9 C4 C5 118.94(10) . . ?
C9 C4 C3 121.19(10) . . ?
C5 C4 C3 119.77(10) . . ?
C6 C5 C4 120.39(12) . . ?
C7 C6 C5 120.11(12) . . ?
C8 C7 C6 119.56(12) . . ?
C7 C8 C9 120.63(12) . . ?
C4 C9 C8 120.35(11) . . ?
C11 C10 C15 118.83(10) . . ?
C11 C10 C3 123.32(10) . . ?
C15 C10 C3 117.81(10) . . ?
C10 C11 C12 120.46(11) . . ?
C13 C12 C11 120.34(11) . . ?
C12 C13 C14 119.41(11) . . ?
C15 C14 C13 120.35(12) . . ?
C14 C15 C10 120.60(11) . . ?

loop_
_geom_bond_atom_site_label_1
_geom_bond_atom_site_label_2
_geom_bond_distance
_geom_bond_site_symmetry_2
_geom_bond_publ_flag
N1 C2 1.4759(15) . ?
N1 C1 1.4839(19) . ?
C1 C2 1.4731(16) . ?
C2 C3 1.5230(15) . ?
C3 O1 1.4208(12) . ?
C3 C4 1.5329(14) . ?
C3 C10 1.5359(15) . ?
C4 C9 1.3908(16) . ?
C4 C5 1.3990(16) . ?
C5 C6 1.3949(16) . ?
C6 C7 1.390(2) . ?
C7 C8 1.382(2) . ?
C8 C9 1.3926(17) . ?
C10 C11 1.3941(16) . ?
C10 C15 1.3962(16) . ?
C11 C12 1.3974(17) . ?
C12 C13 1.3863(18) . ?
C13 C14 1.3931(19) . ?
C14 C15 1.3898(17) . ?

loop_
_geom_hbond_atom_site_label_D
_geom_hbond_atom_site_label_H
_geom_hbond_atom_site_label_A
_geom_hbond_distance_DH
_geom_hbond_distance_HA
_geom_hbond_distance_DA
_geom_hbond_angle_DHA
_geom_hbond_site_symmetry_A
O1 H1B N1 0.84(2) 1.89(2) 2.6990(14) 159.2(17) 2_646

loop_
_cod_related_entry_id
_cod_related_entry_database
_cod_related_entry_code
1 ChemSpider 21189872
